data_7703460
loop_
_publ_author_name
'Li, Xiao-Nan'
'Tu, Zu-Ming'
'Li, Li'
'Wang, Zhi-Hui'
'Zhang, Hong'

_publ_section_title
;
 A novel viologen-based coordination polymer with multi-stimuli responsive
 chromic properties: photochromism, thermochromism, chemochromism and
 electrochromism.
;
_journal_issue 10
_journal_name_full 'Dalton transactions (Cambridge, England : 2003)'
_journal_page_first 3228
_journal_page_last 3233
_journal_paper_doi 10.1039/c9dt04699b
_journal_volume 49
_journal_year 2020
_chemical_formula_sum 'C30 H24 N4 O15 Zn2'
_chemical_formula_weight 811.27
_space_group_IT_number 2
_space_group_name_Hall '-P 1'
_space_group_name_H-M_alt 'P -1'
_symmetry_cell_setting triclinic
_symmetry_space_group_name_H-M 'P -1'
_atom_sites_solution_hydrogens geom
_atom_sites_solution_primary direct
_atom_sites_solution_secondary difmap
_audit_creation_method SHELXL-97
_audit_update_record
;
2018-04-08 deposited with the CCDC.	2020-02-05 downloaded from the CCDC.
;
_cell_angle_alpha 103.166(2)
_cell_angle_beta 107.531(2)
_cell_angle_gamma 102.434(2)
_cell_formula_units_Z 2
_cell_length_a 10.4442(6)
_cell_length_b 11.2777(5)
_cell_length_c 14.8434(8)
_cell_measurement_reflns_used 9880
_cell_measurement_temperature 300(2)
_cell_measurement_theta_max 25.709
_cell_measurement_theta_min 2.819
_cell_volume 1545.57(14)
_computing_structure_refinement 'SHELXL-97 (Sheldrick, 1997)'
_computing_structure_solution 'SHELXS-97 (Sheldrick, 1990)'
_diffrn_ambient_temperature 300(2)
_diffrn_measured_fraction_theta_full 0.995
_diffrn_measured_fraction_theta_max 0.995
_diffrn_measurement_device_type 'CCD area detector'
_diffrn_radiation_monochromator graphite
_diffrn_radiation_source 'fine-focus sealed tube'
_diffrn_radiation_type MoK\a
_diffrn_radiation_wavelength 0.71073
_diffrn_reflns_av_R_equivalents 0.0520
_diffrn_reflns_av_sigmaI/netI 0.0369
_diffrn_reflns_limit_h_max 12
_diffrn_reflns_limit_h_min -12
_diffrn_reflns_limit_k_max 13
_diffrn_reflns_limit_k_min -13
_diffrn_reflns_limit_l_max 18
_diffrn_reflns_limit_l_min -18
_diffrn_reflns_number 28836
_diffrn_reflns_theta_full 25.74
_diffrn_reflns_theta_max 25.74
_diffrn_reflns_theta_min 2.42
_exptl_absorpt_coefficient_mu 1.636
_exptl_absorpt_correction_T_max 0.654
_exptl_absorpt_correction_T_min 0.628
_exptl_absorpt_correction_type multi-scan
_exptl_crystal_colour colourless
_exptl_crystal_density_diffrn 1.743
_exptl_crystal_density_method 'not measured'
_exptl_crystal_description block
_exptl_crystal_F_000 824
_exptl_crystal_size_max 0.29
_exptl_crystal_size_mid 0.27
_exptl_crystal_size_min 0.26
_refine_diff_density_max 0.582
_refine_diff_density_min -0.754
_refine_diff_density_rms 0.146
_refine_ls_extinction_method none
_refine_ls_goodness_of_fit_ref 1.119
_refine_ls_hydrogen_treatment mixed
_refine_ls_matrix_type full
_refine_ls_number_parameters 466
_refine_ls_number_reflns 5872
_refine_ls_number_restraints 3
_refine_ls_restrained_S_all 1.118
_refine_ls_R_factor_all 0.0473
_refine_ls_R_factor_gt 0.0338
_refine_ls_shift/su_max 0.001
_refine_ls_shift/su_mean 0.000
_refine_ls_structure_factor_coef Fsqd
_refine_ls_weighting_details 'calc w=1/[\s^2^(Fo^2^)+(0.0532P)^2^+1.4678P] where P=(Fo^2^+2Fc^2^)/3'
_refine_ls_weighting_scheme calc
_refine_ls_wR_factor_gt 0.0915
_refine_ls_wR_factor_ref 0.1082
_reflns_number_gt 4839
_reflns_number_total 5872
_reflns_threshold_expression >2sigma(I)
_cod_data_source_file c9dt04699b14.cif
_cod_data_source_block 2
_cod_depositor_comments
;
The following automatic conversions were performed:

data item '_exptl_absorpt_correction_type' value 'Multi-scan' was
changed to 'multi-scan' in accordance with the
/home/data/users/saulius/crontab/automatic-downloads/rss-feeds/RSC/lib/dictionaries/cif_core.dic
dictionary named 'cif_core.dic' version 2.4.2 last updated on
2011-04-26.

data item '_symmetry_cell_setting' value 'Triclinic' was changed to
'triclinic' in accordance with the
/home/data/users/saulius/crontab/automatic-downloads/rss-feeds/RSC/lib/dictionaries/cif_core.dic
dictionary named 'cif_core.dic' version 2.4.2 last updated on
2011-04-26.

Automatic conversion script
Id: cif_fix_values 7556 2019-12-06 15:28:31Z antanas 

 Adding full bibliography for 7703460.cif.
;
_cod_original_sg_symbol_H-M 'P-1   '
_cod_database_code 7703460

loop_
_symmetry_equiv_pos_as_xyz
'x, y, z'
'-x, -y, -z'

loop_
_atom_site_label
_atom_site_type_symbol
_atom_site_fract_x
_atom_site_fract_y
_atom_site_fract_z
_atom_site_U_iso_or_equiv
_atom_site_adp_type
_atom_site_occupancy
_atom_site_symmetry_multiplicity
_atom_site_calc_flag
_atom_site_refinement_flags
Zn1 Zn -0.24526(3) 0.19891(3) 0.37854(2) 0.01922(11) Uani 1 1 d .
Zn2 Zn 1.23035(3) 0.79635(3) 1.12740(2) 0.01897(11) Uani 1 1 d .
O1 O -0.1875(2) 0.2985(2) 0.52325(14) 0.0245(4) Uani 1 1 d .
O2 O -0.4178(2) 0.14995(19) 0.57532(14) 0.0248(5) Uani 1 1 d .
O3 O 1.1767(2) 0.6971(2) 0.98500(15) 0.0276(5) Uani 1 1 d .
O4 O 1.3431(2) 0.9038(2) 0.77320(15) 0.0283(5) Uani 1 1 d .
O5 O -0.3530(2) 0.1185(2) 0.72241(15) 0.0287(5) Uani 1 1 d .
O6 O -0.1134(2) 0.0960(2) 0.40342(17) 0.0312(5) Uani 1 1 d .
O7 O 1.0801(2) 0.8805(2) 1.11382(18) 0.0332(5) Uani 1 1 d .
O8 O 1.3773(2) 0.9430(2) 1.11280(15) 0.0328(5) Uani 1 1 d .
O9 O -0.3489(3) 0.4006(2) 0.49692(17) 0.0400(6) Uani 1 1 d .
N1 N -0.2077(2) 0.3606(2) 0.81486(17) 0.0185(5) Uani 1 1 d .
O10 O 1.3846(3) 0.6642(3) 1.00349(17) 0.0390(6) Uani 1 1 d .
N2 N 1.2056(2) 0.6579(2) 0.68579(16) 0.0181(5) Uani 1 1 d .
O12 O 1.3585(3) 0.8914(2) 0.92197(16) 0.0418(6) Uani 1 1 d .
O13 O 0.0307(3) 0.1905(3) 0.3409(2) 0.0560(8) Uani 1 1 d .
O21 O -0.4302(3) 0.1025(3) 0.38620(17) 0.0480(7) Uani 1 1 d .
N4 N 0.2901(3) 0.1757(3) 0.5067(2) 0.0294(6) Uani 1 1 d .
O1W O 0.1754(4) 0.1490(3) 0.2083(3) 0.0601(8) Uani 1 1 d D
O20 O 0.9052(3) 0.7086(3) 1.0851(2) 0.0532(8) Uani 1 1 d .
N6 N 0.6311(3) 0.7113(2) 0.9336(2) 0.0302(6) Uani 1 1 d .
C2 C -0.3480(3) 0.1863(3) 0.6652(2) 0.0183(6) Uani 1 1 d .
C3 C 1.2444(3) 0.7008(3) 0.7852(2) 0.0169(5) Uani 1 1 d .
C4 C 1.2229(3) 0.6199(3) 0.8407(2) 0.0189(6) Uani 1 1 d .
C5 C -0.2536(3) 0.3237(3) 0.7152(2) 0.0166(5) Uani 1 1 d .
C6 C 1.3199(3) 0.8437(3) 0.8320(2) 0.0214(6) Uani 1 1 d .
C7 C 0.4968(3) 0.5016(3) 0.7639(2) 0.0273(7) Uani 1 1 d .
C8 C 0.9503(3) 0.8186(3) 1.0859(2) 0.0293(7) Uani 1 1 d .
C9 C 0.4224(3) 0.3879(3) 0.6739(2) 0.0268(7) Uani 1 1 d .
C10 C -0.2280(3) 0.4075(3) 0.6623(2) 0.0188(6) Uani 1 1 d .
C11 C 0.2916(4) 0.1660(3) 0.5955(3) 0.0359(8) Uani 1 1 d .
H11 H 0.2480 0.0876 0.5999 0.043 Uiso 1 1 calc R
C12 C -0.1406(3) 0.4848(3) 0.8662(2) 0.0237(6) Uani 1 1 d .
H12 H -0.1067 0.5103 0.9353 0.028 Uiso 1 1 calc R
C13 C -0.0094(3) 0.1076(3) 0.3754(2) 0.0285(7) Uani 1 1 d .
C14 C -0.2609(3) 0.3651(3) 0.5512(2) 0.0216(6) Uani 1 1 d .
C15 C -0.1630(3) 0.5366(3) 0.7165(2) 0.0246(6) Uani 1 1 d .
H15 H -0.1483 0.5964 0.6837 0.030 Uiso 1 1 calc R
C16 C 0.5907(3) 0.7282(3) 0.8437(3) 0.0327(7) Uani 1 1 d .
H16 H 0.6084 0.8107 0.8395 0.039 Uiso 1 1 calc R
C17 C 1.1435(3) 0.5321(3) 0.6377(2) 0.0232(6) Uani 1 1 d .
H17 H 1.1166 0.5026 0.5689 0.028 Uiso 1 1 calc R
C18 C 0.5236(3) 0.6258(3) 0.7579(3) 0.0317(7) Uani 1 1 d .
H18 H 0.4963 0.6392 0.6963 0.038 Uiso 1 1 calc R
C19 C 0.0670(4) 0.0078(3) 0.3878(3) 0.0341(7) Uani 1 1 d .
H19A H 0.0476 -0.0272 0.4379 0.041 Uiso 1 1 calc R
H19B H 0.0295 -0.0615 0.3255 0.041 Uiso 1 1 calc R
C20 C 1.1594(3) 0.4896(3) 0.7899(2) 0.0235(6) Uani 1 1 d .
H20 H 1.1444 0.4325 0.8248 0.028 Uiso 1 1 calc R
C21 C 1.1185(3) 0.4455(3) 0.6876(2) 0.0240(6) Uani 1 1 d .
H21A H 1.0749 0.3588 0.6529 0.029 Uiso 1 1 calc R
C22 C 0.3563(4) 0.2696(3) 0.6792(3) 0.0349(8) Uani 1 1 d .
H22 H 0.3564 0.2614 0.7401 0.042 Uiso 1 1 calc R
C23 C 0.8491(3) 0.8910(3) 1.0492(3) 0.0353(8) Uani 1 1 d .
H23A H 0.8766 0.9731 1.0996 0.042 Uiso 1 1 calc R
H23B H 0.8592 0.9074 0.9899 0.042 Uiso 1 1 calc R
C24 C -0.1206(3) 0.5759(3) 0.8188(2) 0.0253(6) Uani 1 1 d .
H24 H -0.0791 0.6621 0.8554 0.030 Uiso 1 1 calc R
C25 C 1.2685(3) 0.6657(3) 0.9531(2) 0.0211(6) Uani 1 1 d .
C26 C 0.5419(3) 0.4876(3) 0.8577(3) 0.0307(7) Uani 1 1 d .
H26 H 0.5271 0.4062 0.8641 0.037 Uiso 1 1 calc R
C27 C 0.6081(3) 0.5930(3) 0.9412(3) 0.0332(7) Uani 1 1 d .
H27 H 0.6373 0.5822 1.0036 0.040 Uiso 1 1 calc R
C28 C 0.4187(4) 0.3941(3) 0.5810(3) 0.0352(8) Uani 1 1 d .
H28 H 0.4618 0.4710 0.5742 0.042 Uiso 1 1 calc R
C29 C 0.2255(4) 0.0598(3) 0.4177(3) 0.0378(8) Uani 1 1 d .
H29A H 0.2677 -0.0059 0.4315 0.045 Uiso 1 1 calc R
H29B H 0.2460 0.0804 0.3625 0.045 Uiso 1 1 calc R
C30 C 0.3520(4) 0.2876(4) 0.4994(3) 0.0381(8) Uani 1 1 d .
H30 H 0.3497 0.2933 0.4375 0.046 Uiso 1 1 calc R
C31 C 0.6950(3) 0.8240(3) 1.0251(3) 0.0370(8) Uani 1 1 d .
H31A H 0.6860 0.7965 1.0808 0.044 Uiso 1 1 calc R
H31B H 0.6426 0.8847 1.0171 0.044 Uiso 1 1 calc R
H1WA H 0.123(4) 0.161(3) 0.242(3) 0.056 Uiso 1 1 d D
H1WB H 0.141(4) 0.0699(14) 0.176(3) 0.056 Uiso 1 1 d D

loop_
_atom_site_aniso_label
_atom_site_aniso_U_11
_atom_site_aniso_U_22
_atom_site_aniso_U_33
_atom_site_aniso_U_23
_atom_site_aniso_U_13
_atom_site_aniso_U_12
Zn1 0.02159(19) 0.02162(19) 0.01347(18) 0.00668(14) 0.00567(14) 0.00461(14)
Zn2 0.02172(19) 0.02047(19) 0.01302(18) 0.00428(13) 0.00573(14) 0.00516(13)
O1 0.0220(10) 0.0306(11) 0.0164(10) 0.0014(8) 0.0072(8) 0.0056(9)
O2 0.0275(11) 0.0261(11) 0.0145(10) 0.0031(8) 0.0055(9) 0.0025(9)
O3 0.0234(11) 0.0373(12) 0.0161(10) 0.0005(9) 0.0095(9) 0.0028(9)
O4 0.0360(12) 0.0241(11) 0.0156(10) 0.0062(9) 0.0067(9) -0.0047(9)
O5 0.0375(13) 0.0236(11) 0.0166(10) 0.0074(9) 0.0053(9) -0.0018(9)
O6 0.0339(12) 0.0352(12) 0.0365(13) 0.0180(10) 0.0182(11) 0.0193(10)
O7 0.0225(11) 0.0275(12) 0.0440(14) 0.0039(10) 0.0087(10) 0.0096(9)
O8 0.0357(13) 0.0334(12) 0.0199(11) 0.0054(9) 0.0113(10) -0.0061(10)
O9 0.0499(15) 0.0561(16) 0.0288(13) 0.0236(12) 0.0159(12) 0.0320(13)
N1 0.0210(12) 0.0201(12) 0.0127(11) 0.0029(9) 0.0048(10) 0.0071(9)
O10 0.0359(13) 0.0600(16) 0.0284(13) 0.0202(12) 0.0092(11) 0.0260(12)
N2 0.0178(11) 0.0235(12) 0.0129(11) 0.0056(9) 0.0052(9) 0.0068(9)
O12 0.0695(18) 0.0272(12) 0.0165(12) 0.0027(9) 0.0162(12) -0.0050(12)
O13 0.0565(17) 0.0614(18) 0.094(2) 0.0544(18) 0.0518(17) 0.0371(15)
O21 0.0406(14) 0.0553(16) 0.0219(12) -0.0050(11) 0.0147(11) -0.0231(12)
N4 0.0258(14) 0.0365(15) 0.0329(15) 0.0122(12) 0.0132(12) 0.0184(12)
O1W 0.075(2) 0.0381(15) 0.079(2) 0.0154(15) 0.0524(19) 0.0081(15)
O20 0.0379(15) 0.0402(15) 0.085(2) 0.0378(15) 0.0130(14) 0.0122(12)
N6 0.0200(13) 0.0276(14) 0.0461(17) 0.0118(13) 0.0155(12) 0.0083(11)
C2 0.0176(13) 0.0209(14) 0.0147(14) 0.0031(11) 0.0063(11) 0.0046(11)
C3 0.0162(13) 0.0205(14) 0.0158(13) 0.0052(11) 0.0075(11) 0.0072(11)
C4 0.0167(13) 0.0247(14) 0.0191(14) 0.0084(12) 0.0094(11) 0.0081(11)
C5 0.0161(13) 0.0188(13) 0.0164(14) 0.0053(11) 0.0063(11) 0.0079(11)
C6 0.0224(14) 0.0222(14) 0.0186(15) 0.0057(12) 0.0086(12) 0.0039(11)
C7 0.0225(15) 0.0285(16) 0.0409(19) 0.0172(15) 0.0171(14) 0.0127(13)
C8 0.0278(17) 0.0312(17) 0.0292(17) 0.0088(14) 0.0109(14) 0.0100(14)
C9 0.0223(15) 0.0311(16) 0.0374(18) 0.0174(14) 0.0150(14) 0.0159(13)
C10 0.0193(14) 0.0203(14) 0.0189(14) 0.0056(11) 0.0088(12) 0.0081(11)
C11 0.042(2) 0.0322(18) 0.041(2) 0.0177(16) 0.0203(17) 0.0131(15)
C12 0.0245(15) 0.0239(15) 0.0178(15) 0.0013(12) 0.0044(12) 0.0079(12)
C13 0.0278(16) 0.0321(17) 0.0270(16) 0.0092(14) 0.0101(14) 0.0119(13)
C14 0.0236(15) 0.0235(14) 0.0182(14) 0.0097(12) 0.0078(12) 0.0044(12)
C15 0.0258(15) 0.0204(14) 0.0298(17) 0.0090(13) 0.0122(13) 0.0072(12)
C16 0.0247(16) 0.0284(17) 0.052(2) 0.0178(16) 0.0179(16) 0.0109(13)
C17 0.0241(15) 0.0241(15) 0.0171(14) 0.0010(12) 0.0063(12) 0.0063(12)
C18 0.0255(16) 0.0346(18) 0.045(2) 0.0222(16) 0.0166(15) 0.0123(14)
C19 0.0404(19) 0.0325(18) 0.0347(19) 0.0107(15) 0.0149(16) 0.0197(15)
C20 0.0259(15) 0.0207(14) 0.0269(16) 0.0092(12) 0.0124(13) 0.0071(12)
C21 0.0209(14) 0.0212(14) 0.0253(16) 0.0024(12) 0.0073(12) 0.0043(12)
C22 0.044(2) 0.0315(18) 0.0359(19) 0.0161(15) 0.0211(16) 0.0098(15)
C23 0.0258(17) 0.0273(17) 0.049(2) 0.0106(15) 0.0095(16) 0.0081(13)
C24 0.0237(15) 0.0179(14) 0.0280(16) 0.0002(12) 0.0071(13) 0.0051(12)
C25 0.0269(15) 0.0207(14) 0.0186(14) 0.0094(12) 0.0108(13) 0.0061(12)
C26 0.0253(16) 0.0288(17) 0.042(2) 0.0162(15) 0.0145(15) 0.0088(13)
C27 0.0279(17) 0.0338(18) 0.045(2) 0.0185(16) 0.0166(15) 0.0123(14)
C28 0.0340(18) 0.0379(19) 0.044(2) 0.0241(17) 0.0177(16) 0.0135(15)
C29 0.043(2) 0.045(2) 0.0314(18) 0.0061(16) 0.0150(16) 0.0283(17)
C30 0.0367(19) 0.053(2) 0.0342(19) 0.0233(17) 0.0169(16) 0.0169(17)
C31 0.0279(17) 0.0324(18) 0.049(2) 0.0072(16) 0.0129(16) 0.0137(14)

loop_
_atom_type_symbol
_atom_type_description
_atom_type_scat_dispersion_real
_atom_type_scat_dispersion_imag
_atom_type_scat_source
C C 0.0033 0.0016 'International Tables Vol C Tables 4.2.6.8 and 6.1.1.4'
H H 0.0000 0.0000 'International Tables Vol C Tables 4.2.6.8 and 6.1.1.4'
N N 0.0061 0.0033 'International Tables Vol C Tables 4.2.6.8 and 6.1.1.4'
O O 0.0106 0.0060 'International Tables Vol C Tables 4.2.6.8 and 6.1.1.4'
Zn Zn 0.2839 1.4301 'International Tables Vol C Tables 4.2.6.8 and 6.1.1.4'

loop_
_geom_angle_atom_site_label_1
_geom_angle_atom_site_label_2
_geom_angle_atom_site_label_3
_geom_angle
_geom_angle_site_symmetry_1
_geom_angle_site_symmetry_3
O6 Zn1 O1 94.95(9) . .
O6 Zn1 O21 107.51(11) . .
O1 Zn1 O21 87.25(9) . .
O6 Zn1 N2 119.94(9) . 2_666
O1 Zn1 N2 102.88(9) . 2_666
O21 Zn1 N2 129.91(11) . 2_666
O6 Zn1 O4 93.55(9) . 2_666
O1 Zn1 O4 169.26(9) . 2_666
O21 Zn1 O4 83.94(9) . 2_666
N2 Zn1 O4 78.37(8) 2_666 2_666
O7 Zn2 O3 99.42(9) . .
O7 Zn2 O5 101.09(10) . 2_667
O3 Zn2 O5 158.82(9) . 2_667
O7 Zn2 O8 96.00(10) . .
O3 Zn2 O8 90.04(8) . .
O5 Zn2 O8 82.63(8) 2_667 .
O7 Zn2 N1 116.76(9) . 2_667
O3 Zn2 N1 98.21(9) . 2_667
O5 Zn2 N1 77.16(8) 2_667 2_667
O8 Zn2 N1 144.06(9) . 2_667
C14 O1 Zn1 120.59(19) . .
C25 O3 Zn2 120.56(19) . .
C6 O4 Zn1 115.87(18) . 2_666
C2 O5 Zn2 117.64(18) . 2_667
C13 O6 Zn1 122.5(2) . .
C8 O7 Zn2 122.8(2) . .
C5 N1 C12 119.0(2) . .
C5 N1 Zn2 113.00(18) . 2_667
C12 N1 Zn2 127.55(19) . 2_667
C3 N2 C17 119.2(2) . .
C3 N2 Zn1 114.18(18) . 2_666
C17 N2 Zn1 126.59(19) . 2_666
C30 N4 C11 120.1(3) . .
C30 N4 C29 120.2(3) . .
C11 N4 C29 119.6(3) . .
H1WA O1W H1WB 103(2) . .
C27 N6 C16 120.2(3) . .
C27 N6 C31 119.8(3) . .
C16 N6 C31 119.9(3) . .
O2 C2 O5 124.8(3) . .
O2 C2 C5 119.4(2) . .
O5 C2 C5 115.7(2) . .
N2 C3 C4 122.5(3) . .
N2 C3 C6 114.6(2) . .
C4 C3 C6 122.9(2) . .
C3 C4 C20 117.7(3) . .
C3 C4 C25 123.5(3) . .
C20 C4 C25 118.8(2) . .
N1 C5 C10 122.9(3) . .
N1 C5 C2 114.1(2) . .
C10 C5 C2 122.8(2) . .
O12 C6 O4 124.7(3) . .
O12 C6 C3 119.2(3) . .
O4 C6 C3 116.0(2) . .
C26 C7 C18 117.6(3) . .
C26 C7 C9 120.6(3) . .
C18 C7 C9 121.8(3) . .
O20 C8 O7 125.0(3) . .
O20 C8 C23 120.4(3) . .
O7 C8 C23 114.6(3) . .
C28 C9 C22 117.1(3) . .
C28 C9 C7 121.2(3) . .
C22 C9 C7 121.7(3) . .
C5 C10 C15 117.2(3) . .
C5 C10 C14 123.7(3) . .
C15 C10 C14 119.0(3) . .
N4 C11 C22 120.8(3) . .
N4 C11 H11 119.6 . .
C22 C11 H11 119.6 . .
N1 C12 C24 121.8(3) . .
N1 C12 H12 119.1 . .
C24 C12 H12 119.1 . .
O13 C13 O6 124.8(3) . .
O13 C13 C19 120.3(3) . .
O6 C13 C19 114.9(3) . .
O9 C14 O1 125.7(3) . .
O9 C14 C10 119.3(3) . .
O1 C14 C10 115.0(2) . .
C24 C15 C10 120.0(3) . .
C24 C15 H15 120.0 . .
C10 C15 H15 120.0 . .
N6 C16 C18 121.3(3) . .
N6 C16 H16 119.3 . .
C18 C16 H16 119.3 . .
N2 C17 C21 121.9(3) . .
N2 C17 H17 119.1 . .
C21 C17 H17 119.1 . .
C16 C18 C7 119.6(3) . .
C16 C18 H18 120.2 . .
C7 C18 H18 120.2 . .
C29 C19 C13 113.8(3) . .
C29 C19 H19A 108.8 . .
C13 C19 H19A 108.8 . .
C29 C19 H19B 108.8 . .
C13 C19 H19B 108.8 . .
H19A C19 H19B 107.7 . .
C21 C20 C4 119.9(3) . .
C21 C20 H20 120.1 . .
C4 C20 H20 120.1 . .
C17 C21 C20 118.9(3) . .
C17 C21 H21A 120.6 . .
C20 C21 H21A 120.6 . .
C11 C22 C9 120.4(3) . .
C11 C22 H22 119.8 . .
C9 C22 H22 119.8 . .
C31 C23 C8 115.4(3) . .
C31 C23 H23A 108.4 . .
C8 C23 H23A 108.4 . .
C31 C23 H23B 108.4 . .
C8 C23 H23B 108.4 . .
H23A C23 H23B 107.5 . .
C15 C24 C12 118.9(3) . .
C15 C24 H24 120.5 . .
C12 C24 H24 120.5 . .
O10 C25 O3 126.6(3) . .
O10 C25 C4 118.5(3) . .
O3 C25 C4 114.9(2) . .
C27 C26 C7 120.6(3) . .
C27 C26 H26 119.7 . .
C7 C26 H26 119.7 . .
N6 C27 C26 120.7(3) . .
N6 C27 H27 119.6 . .
C26 C27 H27 119.6 . .
C30 C28 C9 120.2(3) . .
C30 C28 H28 119.9 . .
C9 C28 H28 119.9 . .
N4 C29 C19 112.4(3) . .
N4 C29 H29A 109.1 . .
C19 C29 H29A 109.1 . .
N4 C29 H29B 109.1 . .
C19 C29 H29B 109.1 . .
H29A C29 H29B 107.8 . .
N4 C30 C28 121.4(3) . .
N4 C30 H30 119.3 . .
C28 C30 H30 119.3 . .
N6 C31 C23 113.7(3) . .
N6 C31 H31A 108.8 . .
C23 C31 H31A 108.8 . .
N6 C31 H31B 108.8 . .
C23 C31 H31B 108.8 . .
H31A C31 H31B 107.7 . .

loop_
_geom_bond_atom_site_label_1
_geom_bond_atom_site_label_2
_geom_bond_distance
_geom_bond_site_symmetry_2
Zn1 O6 1.990(2) .
Zn1 O1 2.017(2) .
Zn1 O21 2.052(2) .
Zn1 N2 2.084(2) 2_666
Zn1 O4 2.091(2) 2_666
Zn2 O7 1.985(2) .
Zn2 O3 1.993(2) .
Zn2 O5 2.076(2) 2_667
Zn2 O8 2.100(2) .
Zn2 N1 2.135(2) 2_667
O1 C14 1.273(4) .
O2 C2 1.231(3) .
O3 C25 1.270(4) .
O4 C6 1.268(3) .
O4 Zn1 2.091(2) 2_666
O5 C2 1.271(3) .
O5 Zn2 2.076(2) 2_667
O6 C13 1.266(4) .
O7 C8 1.273(4) .
O9 C14 1.230(4) .
N1 C5 1.340(4) .
N1 C12 1.342(4) .
N1 Zn2 2.135(2) 2_667
O10 C25 1.224(4) .
N2 C3 1.343(3) .
N2 C17 1.343(4) .
N2 Zn1 2.084(2) 2_666
O12 C6 1.220(4) .
O13 C13 1.222(4) .
N4 C30 1.332(4) .
N4 C11 1.343(4) .
N4 C29 1.486(4) .
O1W H1WA 0.856(10) .
O1W H1WB 0.848(10) .
O20 C8 1.225(4) .
N6 C27 1.341(4) .
N6 C16 1.343(4) .
N6 C31 1.486(4) .
C2 C5 1.517(4) .
C3 C4 1.389(4) .
C3 C6 1.521(4) .
C4 C20 1.394(4) .
C4 C25 1.516(4) .
C5 C10 1.392(4) .
C7 C26 1.387(4) .
C7 C18 1.397(4) .
C7 C9 1.482(4) .
C8 C23 1.519(4) .
C9 C28 1.386(5) .
C9 C22 1.395(4) .
C10 C15 1.393(4) .
C10 C14 1.514(4) .
C11 C22 1.363(5) .
C11 H11 0.9300 .
C12 C24 1.385(4) .
C12 H12 0.9300 .
C13 C19 1.526(4) .
C15 C24 1.379(4) .
C15 H15 0.9300 .
C16 C18 1.375(5) .
C16 H16 0.9300 .
C17 C21 1.381(4) .
C17 H17 0.9300 .
C18 H18 0.9300 .
C19 C29 1.517(5) .
C19 H19A 0.9700 .
C19 H19B 0.9700 .
C20 C21 1.382(4) .
C20 H20 0.9300 .
C21 H21A 0.9300 .
C22 H22 0.9300 .
C23 C31 1.515(5) .
C23 H23A 0.9700 .
C23 H23B 0.9700 .
C24 H24 0.9300 .
C26 C27 1.373(5) .
C26 H26 0.9300 .
C27 H27 0.9300 .
C28 C30 1.364(5) .
C28 H28 0.9300 .
C29 H29A 0.9700 .
C29 H29B 0.9700 .
C30 H30 0.9300 .
C31 H31A 0.9700 .
C31 H31B 0.9700 .
